data_7206249
loop_
_publ_author_name
'Liu, Yu'
'Li, Kang'
'Wei, Shi-Chao'
'Pan, Mei'
'Su, Cheng-Yong'

_publ_section_title
;
 Structural tuning of meso-hexamer, chiral-trimer and chiral-chain by
 anion directed supramolecular interactions
;
_journal_issue 14
_journal_name_full CrystEngComm
_journal_page_first 4564
_journal_paper_doi 10.1039/c1ce05210a
_journal_volume 13
_journal_year 2011
_chemical_formula_sum 'C156 H192 B6 Cu6 F24 N42 O42'
_chemical_formula_weight 4229.62
_chemical_name_systematic
;
?
;
_space_group_IT_number 205
_symmetry_cell_setting cubic
_symmetry_space_group_name_Hall '-P 2ac 2ab 3'
_symmetry_space_group_name_H-M 'P a -3'
_atom_sites_solution_hydrogens geom
_atom_sites_solution_primary direct
_atom_sites_solution_secondary difmap
_audit_creation_method SHELXL-97
_cell_angle_alpha 90.00
_cell_angle_beta 90.00
_cell_angle_gamma 90.00
_cell_formula_units_Z 4
_cell_length_a 27.3936(2)
_cell_length_b 27.3936(2)
_cell_length_c 27.3936(2)
_cell_measurement_reflns_used 3948
_cell_measurement_temperature 150(2)
_cell_measurement_theta_max 63.9226
_cell_measurement_theta_min 2.7934
_cell_volume 20556.4(3)
_computing_cell_refinement
;
CrysAlis RED, Oxford Diffraction Ltd.,
Version 1.171.31.7 (release 18-10-2006 CrysAlis171 .NET)
(compiled Oct 18 2006,16:28:17)
;
_computing_data_collection
;
CrysAlis CCD, Oxford Diffraction Ltd.,
Version 1.171.31.7 (release 18-10-2006 CrysAlis171 .NET)
(compiled Oct 18 2006,16:28:17)
;
_computing_data_reduction
;
CrysAlis RED, Oxford Diffraction Ltd.,
Version 1.171.31.7 (release 18-10-2006 CrysAlis171 .NET)
(compiled Oct 18 2006,16:28:17)
;
_computing_structure_refinement 'SHELXL-97 (Sheldrick, 1997)'
_computing_structure_solution 'SHELXS-97 (Sheldrick, 1990)'
_diffrn_ambient_temperature 150(2)
_diffrn_detector_area_resol_mean 16.0855
_diffrn_measured_fraction_theta_full 0.988
_diffrn_measured_fraction_theta_max 0.988
_diffrn_measurement_device_type '\Gemini S Ultra'
_diffrn_measurement_method '\w and \p scan'
_diffrn_radiation_monochromator graphite
_diffrn_radiation_source 'Enhance (Cu) X-ray Source'
_diffrn_radiation_type CuK\a
_diffrn_radiation_wavelength 1.54178
_diffrn_reflns_av_R_equivalents 0.0453
_diffrn_reflns_av_sigmaI/netI 0.0820
_diffrn_reflns_limit_h_max 17
_diffrn_reflns_limit_h_min -29
_diffrn_reflns_limit_k_max 31
_diffrn_reflns_limit_k_min -31
_diffrn_reflns_limit_l_max 9
_diffrn_reflns_limit_l_min -29
_diffrn_reflns_number 15467
_diffrn_reflns_theta_full 63.94
_diffrn_reflns_theta_max 63.94
_diffrn_reflns_theta_min 3.95
_exptl_absorpt_coefficient_mu 1.541
_exptl_absorpt_correction_T_max 0.8866
_exptl_absorpt_correction_T_min 0.7906
_exptl_absorpt_correction_type multi-scan
_exptl_absorpt_process_details
;
CrysAlis RED, Oxford Diffraction Ltd.,
Version 1.171.31.7 (release 18-10-2006 CrysAlis171 .NET)
(compiled Oct 18 2006,16:28:17)
Empirical absorption correction using spherical harmonics,
implemented in SCALE3 ABSPACK scaling algorithm.
;
_exptl_crystal_colour Green
_exptl_crystal_density_diffrn 1.367
_exptl_crystal_density_method 'not measured'
_exptl_crystal_description Block
_exptl_crystal_F_000 8712
_exptl_crystal_size_max 0.16
_exptl_crystal_size_mid 0.10
_exptl_crystal_size_min 0.08
_refine_diff_density_max 0.792
_refine_diff_density_min -0.331
_refine_diff_density_rms 0.089
_refine_ls_extinction_method none
_refine_ls_goodness_of_fit_ref 1.017
_refine_ls_hydrogen_treatment constr
_refine_ls_matrix_type full
_refine_ls_number_parameters 502
_refine_ls_number_reflns 5623
_refine_ls_number_restraints 234
_refine_ls_restrained_S_all 1.052
_refine_ls_R_factor_all 0.1000
_refine_ls_R_factor_gt 0.0621
_refine_ls_shift/su_max 0.002
_refine_ls_shift/su_mean 0.000
_refine_ls_structure_factor_coef Fsqd
_refine_ls_weighting_details 'calc w=1/[\s^2^(Fo^2^)+(0.0910P)^2^+8.0000P] where P=(Fo^2^+2Fc^2^)/3'
_refine_ls_weighting_scheme calc
_refine_ls_wR_factor_gt 0.1659
_refine_ls_wR_factor_ref 0.1833
_reflns_number_gt 3148
_reflns_number_total 5623
_reflns_threshold_expression >2sigma(I)
_cod_data_source_file c1ce05210a.txt
_cod_data_source_block 1-BF4
_cod_depositor_comments
;
The following automatic conversions were performed:

'_symmetry_cell_setting' value 'Cubic' changed to 'cubic' according
to /home/saulius/struct/CIF-dictionaries/cif_core.dic dictionary
named 'cif_core.dic' version 2.4.1 from 2010-06-29.

Automatic conversion script
Id: cif_fix_values 1715 2011-07-08 13:25:40Z adriana 
;
_cod_original_sg_symbol_H-M Pa-3
_cod_database_code 7206249

loop_
_symmetry_equiv_pos_as_xyz
'x, y, z'
'-x+1/2, -y, z+1/2'
'-x, y+1/2, -z+1/2'
'x+1/2, -y+1/2, -z'
'z, x, y'
'z+1/2, -x+1/2, -y'
'-z+1/2, -x, y+1/2'
'-z, x+1/2, -y+1/2'
'y, z, x'
'-y, z+1/2, -x+1/2'
'y+1/2, -z+1/2, -x'
'-y+1/2, -z, x+1/2'
'-x, -y, -z'
'x-1/2, y, -z-1/2'
'x, -y-1/2, z-1/2'
'-x-1/2, y-1/2, z'
'-z, -x, -y'
'-z-1/2, x-1/2, y'
'z-1/2, x, -y-1/2'
'z, -x-1/2, y-1/2'
'-y, -z, -x'
'y, -z-1/2, x-1/2'
'-y-1/2, z-1/2, x'
'y-1/2, z, -x-1/2'

loop_
_atom_site_label
_atom_site_type_symbol
_atom_site_fract_x
_atom_site_fract_y
_atom_site_fract_z
_atom_site_U_iso_or_equiv
_atom_site_adp_type
_atom_site_occupancy
_atom_site_symmetry_multiplicity
_atom_site_calc_flag
_atom_site_refinement_flags
_atom_site_disorder_assembly
_atom_site_disorder_group
Cu1 Cu 0.647715(18) -0.090656(18) 0.846063(18) 0.03510(12) Uani 1 1 d . . .
N1 N 0.68957(11) -0.03402(11) 0.81353(11) 0.0390(8) Uani 1 1 d . . .
N2 N 0.69407(11) -0.07516(11) 0.90276(11) 0.0406(8) Uani 1 1 d . . .
N3 N 0.74521(12) -0.02066(13) 0.93506(12) 0.0514(9) Uani 1 1 d . . .
H3A H 0.7633 0.0058 0.9376 0.062 Uiso 1 1 calc R . .
N4 N 0.66865(11) -0.12397(11) 0.78278(10) 0.0384(8) Uani 1 1 d . . .
N5 N 0.71879(11) -0.12202(12) 0.71954(11) 0.0451(8) Uani 1 1 d . . .
H5B H 0.7424 -0.1122 0.7001 0.054 Uiso 1 1 calc R . .
N6 N 0.59302(10) -0.03735(10) 0.83537(10) 0.0350(7) Uani 1 1 d . . .
N7 N 0.57745(11) 0.03658(11) 0.80453(11) 0.0386(8) Uani 1 1 d . . .
C1 C 0.70961(14) -0.00259(14) 0.85291(13) 0.0427(10) Uani 1 1 d . . .
H1A H 0.7408 0.0122 0.8423 0.051 Uiso 1 1 calc R . .
H1B H 0.6864 0.0241 0.8604 0.051 Uiso 1 1 calc R . .
C2 C 0.71758(14) -0.03298(15) 0.89675(14) 0.0444(10) Uani 1 1 d . . .
C3 C 0.70777(14) -0.09128(15) 0.94957(14) 0.0446(10) Uani 1 1 d . . .
C4 C 0.69454(17) -0.13217(16) 0.97600(15) 0.0571(12) Uani 1 1 d . . .
H4A H 0.6729 -0.1559 0.9628 0.069 Uiso 1 1 calc R . .
C5 C 0.7141(2) -0.13733(18) 1.02265(17) 0.0688(14) Uani 1 1 d . . .
H5A H 0.7055 -0.1651 1.0416 0.083 Uiso 1 1 calc R . .
C6 C 0.7458(2) -0.1029(2) 1.04231(17) 0.0745(15) Uani 1 1 d . . .
H6A H 0.7585 -0.1075 1.0742 0.089 Uiso 1 1 calc R . .
C7 C 0.75894(18) -0.06254(19) 1.01613(17) 0.0666(14) Uani 1 1 d . . .
H7A H 0.7805 -0.0390 1.0297 0.080 Uiso 1 1 calc R . .
C8 C 0.74037(15) -0.05651(16) 0.96968(15) 0.0497(11) Uani 1 1 d . . .
C9 C 0.72865(14) -0.05859(14) 0.78475(14) 0.0441(10) Uani 1 1 d . . .
H9A H 0.7418 -0.0362 0.7596 0.053 Uiso 1 1 calc R . .
H9B H 0.7557 -0.0689 0.8064 0.053 Uiso 1 1 calc R . .
C10 C 0.70550(13) -0.10128(14) 0.76175(13) 0.0422(10) Uani 1 1 d . . .
C11 C 0.65684(13) -0.16315(13) 0.75230(13) 0.0382(9) Uani 1 1 d . . .
C12 C 0.62165(14) -0.19926(14) 0.75633(14) 0.0459(10) Uani 1 1 d . . .
H12A H 0.6000 -0.2002 0.7834 0.055 Uiso 1 1 calc R . .
C13 C 0.61888(16) -0.23406(16) 0.71964(16) 0.0545(12) Uani 1 1 d . . .
H13A H 0.5954 -0.2595 0.7214 0.065 Uiso 1 1 calc R . .
C14 C 0.65146(17) -0.23143(17) 0.67934(16) 0.0629(13) Uani 1 1 d . . .
H14A H 0.6490 -0.2553 0.6543 0.075 Uiso 1 1 calc R . .
C15 C 0.68564(16) -0.19644(17) 0.67534(15) 0.0544(12) Uani 1 1 d . . .
H15A H 0.7072 -0.1953 0.6482 0.065 Uiso 1 1 calc R . .
C16 C 0.68814(14) -0.16245(15) 0.71210(14) 0.0460(10) Uani 1 1 d . . .
C17 C 0.65693(14) -0.00578(14) 0.78156(14) 0.0428(10) Uani 1 1 d . . .
H17A H 0.6525 -0.0227 0.7499 0.051 Uiso 1 1 calc R . .
H17B H 0.6707 0.0270 0.7753 0.051 Uiso 1 1 calc R . .
C18 C 0.60910(13) -0.00161(13) 0.80774(13) 0.0366(9) Uani 1 1 d . . .
C19 C 0.54774(12) -0.02207(12) 0.85291(12) 0.0323(8) Uani 1 1 d . . .
C20 C 0.51520(13) -0.04437(13) 0.88413(13) 0.0375(9) Uani 1 1 d . . .
H20A H 0.5219 -0.0755 0.8978 0.045 Uiso 1 1 calc R . .
C21 C 0.47219(14) -0.01970(14) 0.89500(14) 0.0432(10) Uani 1 1 d . . .
H21A H 0.4489 -0.0345 0.9160 0.052 Uiso 1 1 calc R . .
C22 C 0.46252(15) 0.02652(14) 0.87560(15) 0.0487(11) Uani 1 1 d . . .
H22A H 0.4328 0.0425 0.8837 0.058 Uiso 1 1 calc R . .
C23 C 0.49520(14) 0.04944(13) 0.84497(14) 0.0442(10) Uani 1 1 d . . .
H23A H 0.4888 0.0810 0.8321 0.053 Uiso 1 1 calc R . .
C24 C 0.53768(13) 0.02460(13) 0.83383(13) 0.0375(9) Uani 1 1 d . . .
C25 C 0.58762(15) 0.08496(13) 0.78393(13) 0.0428(10) Uani 1 1 d . . .
H25A H 0.5563 0.0999 0.7738 0.051 Uiso 1 1 calc R . .
H25B H 0.6078 0.0808 0.7542 0.051 Uiso 1 1 calc R . .
C26 C 0.61381(13) 0.12024(12) 0.81823(13) 0.0368(9) Uani 1 1 d . . .
O1 O 0.62529(8) 0.10424(8) 0.86022(8) 0.0351(6) Uani 1 1 d . . .
O2 O 0.62035(10) 0.16221(9) 0.80250(10) 0.0471(7) Uani 1 1 d . . .
B1 B 1.02511(18) 0.65987(18) 0.71982(19) 0.0803(12) Uani 1 1 d DU A 1
F1 F 1.04568(19) 0.70460(17) 0.7189(2) 0.0844(14) Uani 0.60 1 d PDU A 1
F2 F 0.97742(18) 0.6644(2) 0.7016(2) 0.0934(15) Uani 0.60 1 d PDU A 1
F3 F 1.0265(2) 0.63754(19) 0.76278(19) 0.0911(15) Uani 0.60 1 d PDU A 1
F4 F 1.0493(2) 0.6300(2) 0.6850(2) 0.0935(15) Uani 0.60 1 d PDU A 1
F1' F 0.9836(3) 0.6814(3) 0.7377(4) 0.106(2) Uani 0.40 1 d PDU B 2
F2' F 1.0166(3) 0.6164(3) 0.6987(3) 0.0996(19) Uani 0.40 1 d PDU C 2
F3' F 1.0537(3) 0.6498(3) 0.7631(3) 0.0860(19) Uani 0.40 1 d PDU D 2
F4' F 1.0524(3) 0.6896(3) 0.6908(3) 0.0854(18) Uani 0.40 1 d PDU E 2
O4W O 1.1342(4) 0.5761(3) 0.6278(3) 0.107(3) Uani 0.50 1 d PU F 1
O5W O 0.9084(3) 0.5286(3) 0.6787(3) 0.105(3) Uani 0.50 1 d PU G 1
O6W O 0.8340(3) -0.0159(4) 0.8394(4) 0.075(3) Uani 0.33 1 d PU H 1
O7W O 1.0361(5) 0.5481(6) 0.5861(5) 0.120(4) Uani 0.33 1 d PU I 1
O8W O 0.7820(2) -0.2180(2) 0.7820(2) 0.137(3) Uani 1 3 d SU J 1
O9W O 1.0454(5) 0.4546(5) 0.5454(5) 0.167(6) Uani 0.50 3 d SPU K 1
O10W O 0.8251(7) -0.1037(7) 0.8981(7) 0.064(3) Uani 0.17 1 d PU L 1
O11W O 0.8301(6) -0.0963(6) 0.8460(7) 0.059(3) Uani 0.17 1 d PU M 2
O12W O 0.9694(5) 0.5538(5) 0.6418(5) 0.180(4) Uani 0.50 1 d PU N 2
O2W O 0.9392(3) 0.4607(3) 0.7014(3) 0.091(2) Uani 0.50 1 d PU O 2
O3W O 0.9303(3) 0.4337(3) 0.7068(3) 0.081(2) Uani 0.50 1 d PU O 2
O1W O 0.6355(2) 0.26020(16) 0.83044(17) 0.1210(17) Uani 1 1 d U . .

loop_
_atom_site_aniso_label
_atom_site_aniso_U_11
_atom_site_aniso_U_22
_atom_site_aniso_U_33
_atom_site_aniso_U_23
_atom_site_aniso_U_13
_atom_site_aniso_U_12
Cu1 0.0348(2) 0.0355(2) 0.0350(3) 0.0019(2) 0.0038(2) -0.0001(2)
N1 0.0372(15) 0.0405(15) 0.0394(15) 0.0020(14) 0.0052(14) -0.0004(14)
N2 0.0367(15) 0.0450(16) 0.0401(16) -0.0010(14) -0.0015(14) 0.0006(14)
N3 0.0469(18) 0.056(2) 0.0516(19) -0.0112(17) -0.0126(16) -0.0034(17)
N4 0.0374(15) 0.0429(16) 0.0351(15) -0.0015(14) 0.0051(13) 0.0003(14)
N5 0.0383(16) 0.0577(19) 0.0393(16) -0.0004(15) 0.0118(14) 0.0063(15)
N6 0.0376(14) 0.0334(14) 0.0341(14) 0.0033(12) -0.0011(13) 0.0004(13)
N7 0.0446(16) 0.0349(15) 0.0364(15) 0.0056(13) 0.0018(14) 0.0001(14)
C1 0.045(2) 0.0402(19) 0.043(2) -0.0016(17) 0.0029(18) -0.0056(17)
C2 0.0405(19) 0.050(2) 0.043(2) -0.0023(18) 0.0012(17) 0.0056(18)
C3 0.047(2) 0.048(2) 0.0393(19) -0.0005(18) -0.0056(17) 0.0062(19)
C4 0.066(3) 0.058(2) 0.047(2) 0.005(2) -0.013(2) 0.000(2)
C5 0.093(3) 0.064(3) 0.050(2) 0.007(2) -0.017(3) 0.007(3)
C6 0.088(3) 0.089(4) 0.047(2) 0.004(3) -0.031(2) 0.009(3)
C7 0.065(3) 0.076(3) 0.059(3) -0.009(2) -0.024(2) 0.004(3)
C8 0.047(2) 0.056(2) 0.047(2) -0.004(2) -0.0077(19) 0.000(2)
C9 0.0368(19) 0.048(2) 0.048(2) -0.0013(18) 0.0106(17) -0.0026(17)
C10 0.0377(18) 0.051(2) 0.0382(19) -0.0016(17) 0.0053(17) 0.0068(17)
C11 0.0370(17) 0.0433(19) 0.0342(17) 0.0008(16) 0.0005(15) 0.0056(16)
C12 0.044(2) 0.051(2) 0.043(2) -0.0082(18) -0.0012(18) 0.0043(19)
C13 0.053(2) 0.050(2) 0.060(2) -0.010(2) -0.012(2) 0.000(2)
C14 0.067(3) 0.069(3) 0.052(2) -0.027(2) -0.013(2) 0.016(2)
C15 0.053(2) 0.069(3) 0.041(2) -0.009(2) 0.0058(19) 0.007(2)
C16 0.0423(19) 0.055(2) 0.0408(19) -0.0072(18) 0.0006(18) 0.0107(18)
C17 0.047(2) 0.0405(19) 0.0404(19) 0.0059(17) 0.0055(18) -0.0043(18)
C18 0.0397(18) 0.0358(17) 0.0342(18) 0.0036(16) -0.0006(16) -0.0013(16)
C19 0.0323(16) 0.0320(16) 0.0327(17) -0.0028(15) -0.0049(15) -0.0017(14)
C20 0.0394(18) 0.0328(17) 0.0404(19) 0.0012(16) -0.0011(16) -0.0065(16)
C21 0.0399(19) 0.046(2) 0.043(2) -0.0010(18) 0.0068(17) -0.0047(17)
C22 0.044(2) 0.044(2) 0.058(2) -0.0091(19) 0.0004(19) 0.0071(18)
C23 0.047(2) 0.0344(18) 0.051(2) 0.0061(18) -0.0031(19) 0.0040(17)
C24 0.0380(18) 0.0339(17) 0.0407(19) 0.0006(16) -0.0060(16) -0.0027(15)
C25 0.052(2) 0.0424(19) 0.0339(18) 0.0079(16) -0.0058(18) -0.0011(19)
C26 0.0414(18) 0.0325(17) 0.0364(18) 0.0015(15) -0.0008(16) 0.0021(16)
O1 0.0396(12) 0.0318(11) 0.0340(12) 0.0020(10) -0.0089(11) -0.0034(10)
O2 0.0568(15) 0.0388(13) 0.0456(14) 0.0074(12) -0.0023(13) -0.0021(12)
B1 0.076(2) 0.070(2) 0.095(2) 0.016(2) 0.005(2) 0.005(2)
F1 0.088(3) 0.064(2) 0.101(3) 0.025(2) -0.017(2) -0.005(2)
F2 0.069(2) 0.094(3) 0.118(3) -0.001(3) -0.003(2) -0.003(2)
F3 0.105(3) 0.085(3) 0.083(3) 0.025(2) 0.015(3) 0.005(3)
F4 0.092(3) 0.095(3) 0.094(3) -0.001(2) 0.007(2) 0.022(2)
F1' 0.088(4) 0.104(4) 0.125(4) 0.011(4) 0.016(4) 0.014(3)
F2' 0.096(3) 0.089(3) 0.114(3) -0.002(3) -0.012(3) -0.001(3)
F3' 0.090(4) 0.079(3) 0.088(3) 0.016(3) 0.008(3) 0.003(3)
F4' 0.075(3) 0.082(3) 0.099(3) 0.022(3) 0.009(3) 0.004(3)
O4W 0.131(5) 0.093(5) 0.098(5) -0.029(4) 0.030(4) -0.028(4)
O5W 0.109(5) 0.108(5) 0.097(5) -0.005(4) -0.011(4) 0.016(4)
O6W 0.046(4) 0.113(6) 0.066(5) -0.009(5) 0.006(4) -0.025(4)
O7W 0.109(7) 0.127(7) 0.124(7) 0.005(6) -0.007(6) 0.025(6)
O8W 0.137(3) 0.137(3) 0.137(3) 0.019(3) 0.019(3) 0.019(3)
O9W 0.167(6) 0.167(6) 0.167(6) 0.008(4) -0.008(4) 0.008(4)
O10W 0.059(5) 0.063(5) 0.071(5) -0.014(5) 0.000(5) 0.000(5)
O11W 0.056(5) 0.055(5) 0.065(5) -0.003(5) -0.012(5) -0.001(5)
O12W 0.169(7) 0.198(7) 0.174(7) 0.030(6) -0.082(6) -0.031(6)
O2W 0.077(4) 0.112(4) 0.084(4) 0.011(4) -0.008(3) 0.010(4)
O3W 0.070(4) 0.088(4) 0.083(4) 0.020(4) -0.010(3) -0.001(3)
O1W 0.193(4) 0.078(2) 0.093(3) 0.000(2) 0.000(3) -0.029(3)

loop_
_atom_type_symbol
_atom_type_description
_atom_type_scat_dispersion_real
_atom_type_scat_dispersion_imag
_atom_type_scat_source
C C 0.0181 0.0091 'International Tables Vol C Tables 4.2.6.8 and 6.1.1.4'
H H 0.0000 0.0000 'International Tables Vol C Tables 4.2.6.8 and 6.1.1.4'
B B 0.0090 0.0039 'International Tables Vol C Tables 4.2.6.8 and 6.1.1.4'
N N 0.0311 0.0180 'International Tables Vol C Tables 4.2.6.8 and 6.1.1.4'
O O 0.0492 0.0322 'International Tables Vol C Tables 4.2.6.8 and 6.1.1.4'
F F 0.0727 0.0534 'International Tables Vol C Tables 4.2.6.8 and 6.1.1.4'
Cu Cu -1.9646 0.5888 'International Tables Vol C Tables 4.2.6.8 and 6.1.1.4'

loop_
_geom_angle_atom_site_label_1
_geom_angle_atom_site_label_2
_geom_angle_atom_site_label_3
_geom_angle
_geom_angle_site_symmetry_1
_geom_angle_site_symmetry_3
_geom_angle_publ_flag
O1 Cu1 N4 101.75(11) 24_647 . ?
O1 Cu1 N2 102.42(11) 24_647 . ?
N4 Cu1 N2 124.18(12) . . ?
O1 Cu1 N6 95.69(10) 24_647 . ?
N4 Cu1 N6 112.99(11) . . ?
N2 Cu1 N6 113.65(12) . . ?
O1 Cu1 N1 175.25(11) 24_647 . ?
N4 Cu1 N1 79.55(12) . . ?
N2 Cu1 N1 80.35(12) . . ?
N6 Cu1 N1 79.63(11) . . ?
C17 N1 C1 110.6(3) . . ?
C17 N1 C9 111.0(3) . . ?
C1 N1 C9 112.4(3) . . ?
C17 N1 Cu1 107.8(2) . . ?
C1 N1 Cu1 108.5(2) . . ?
C9 N1 Cu1 106.3(2) . . ?
C2 N2 C3 104.8(3) . . ?
C2 N2 Cu1 112.6(2) . . ?
C3 N2 Cu1 142.2(3) . . ?
C2 N3 C8 107.9(3) . . ?
C2 N3 H3A 126.1 . . ?
C8 N3 H3A 126.1 . . ?
C10 N4 C11 106.2(3) . . ?
C10 N4 Cu1 112.1(2) . . ?
C11 N4 Cu1 141.8(2) . . ?
C10 N5 C16 107.3(3) . . ?
C10 N5 H5B 126.3 . . ?
C16 N5 H5B 126.3 . . ?
C18 N6 C19 105.9(3) . . ?
C18 N6 Cu1 110.9(2) . . ?
C19 N6 Cu1 142.2(2) . . ?
C18 N7 C24 106.3(3) . . ?
C18 N7 C25 126.7(3) . . ?
C24 N7 C25 125.7(3) . . ?
C2 C1 N1 108.6(3) . . ?
C2 C1 H1A 110.0 . . ?
N1 C1 H1A 110.0 . . ?
C2 C1 H1B 110.0 . . ?
N1 C1 H1B 110.0 . . ?
H1A C1 H1B 108.4 . . ?
N2 C2 N3 113.3(3) . . ?
N2 C2 C1 121.2(3) . . ?
N3 C2 C1 125.4(4) . . ?
C4 C3 N2 131.4(4) . . ?
C4 C3 C8 120.4(4) . . ?
N2 C3 C8 108.1(3) . . ?
C3 C4 C5 117.5(4) . . ?
C3 C4 H4A 121.2 . . ?
C5 C4 H4A 121.2 . . ?
C6 C5 C4 121.8(5) . . ?
C6 C5 H5A 119.1 . . ?
C4 C5 H5A 119.1 . . ?
C7 C6 C5 120.6(4) . . ?
C7 C6 H6A 119.7 . . ?
C5 C6 H6A 119.7 . . ?
C6 C7 C8 119.0(5) . . ?
C6 C7 H7A 120.5 . . ?
C8 C7 H7A 120.5 . . ?
N3 C8 C7 133.4(4) . . ?
N3 C8 C3 105.9(3) . . ?
C7 C8 C3 120.7(4) . . ?
C10 C9 N1 106.0(3) . . ?
C10 C9 H9A 110.5 . . ?
N1 C9 H9A 110.5 . . ?
C10 C9 H9B 110.5 . . ?
N1 C9 H9B 110.5 . . ?
H9A C9 H9B 108.7 . . ?
N4 C10 N5 112.7(3) . . ?
N4 C10 C9 121.2(3) . . ?
N5 C10 C9 126.1(3) . . ?
C12 C11 C16 120.0(3) . . ?
C12 C11 N4 131.4(3) . . ?
C16 C11 N4 108.6(3) . . ?
C11 C12 C13 118.1(4) . . ?
C11 C12 H12A 120.9 . . ?
C13 C12 H12A 121.0 . . ?
C12 C13 C14 119.6(4) . . ?
C12 C13 H13A 120.2 . . ?
C14 C13 H13A 120.2 . . ?
C15 C14 C13 122.5(4) . . ?
C15 C14 H14A 118.8 . . ?
C13 C14 H14A 118.8 . . ?
C14 C15 C16 117.3(4) . . ?
C14 C15 H15A 121.4 . . ?
C16 C15 H15A 121.4 . . ?
C15 C16 C11 122.6(4) . . ?
C15 C16 N5 132.1(4) . . ?
C11 C16 N5 105.3(3) . . ?
N1 C17 C18 106.7(3) . . ?
N1 C17 H17A 110.4 . . ?
C18 C17 H17A 110.4 . . ?
N1 C17 H17B 110.4 . . ?
C18 C17 H17B 110.4 . . ?
H17A C17 H17B 108.6 . . ?
N6 C18 N7 113.3(3) . . ?
N6 C18 C17 120.8(3) . . ?
N7 C18 C17 125.8(3) . . ?
C20 C19 N6 131.0(3) . . ?
C20 C19 C24 120.4(3) . . ?
N6 C19 C24 108.6(3) . . ?
C19 C20 C21 117.7(3) . . ?
C19 C20 H20A 121.1 . . ?
C21 C20 H20A 121.1 . . ?
C20 C21 C22 121.3(4) . . ?
C20 C21 H21A 119.4 . . ?
C22 C21 H21A 119.4 . . ?
C23 C22 C21 121.4(4) . . ?
C23 C22 H22A 119.3 . . ?
C21 C22 H22A 119.3 . . ?
C22 C23 C24 117.2(3) . . ?
C22 C23 H23A 121.4 . . ?
C24 C23 H23A 121.4 . . ?
C23 C24 N7 132.1(3) . . ?
C23 C24 C19 122.0(3) . . ?
N7 C24 C19 106.0(3) . . ?
N7 C25 C26 115.1(3) . . ?
N7 C25 H25A 108.5 . . ?
C26 C25 H25A 108.5 . . ?
N7 C25 H25B 108.5 . . ?
C26 C25 H25B 108.5 . . ?
H25A C25 H25B 107.5 . . ?
O2 C26 O1 126.8(3) . . ?
O2 C26 C25 116.1(3) . . ?
O1 C26 C25 117.1(3) . . ?
C26 O1 Cu1 120.7(2) . 18_756 ?
F3 B1 F1 115.1(5) . . ?
F3 B1 F2 112.5(5) . . ?
F1 B1 F2 107.5(5) . . ?
F3 B1 F4 108.5(5) . . ?
F1 B1 F4 108.4(5) . . ?
F2 B1 F4 104.2(5) . . ?

loop_
_geom_bond_atom_site_label_1
_geom_bond_atom_site_label_2
_geom_bond_distance
_geom_bond_site_symmetry_2
_geom_bond_publ_flag
Cu1 O1 1.961(2) 24_647 ?
Cu1 N4 2.041(3) . ?
Cu1 N2 2.051(3) . ?
Cu1 N6 2.112(3) . ?
Cu1 N1 2.125(3) . ?
N1 C17 1.472(5) . ?
N1 C1 1.486(5) . ?
N1 C9 1.490(5) . ?
N2 C2 1.333(5) . ?
N2 C3 1.407(5) . ?
N3 C2 1.337(5) . ?
N3 C8 1.372(5) . ?
N3 H3A 0.8800 . ?
N4 C10 1.318(5) . ?
N4 C11 1.398(5) . ?
N5 C10 1.339(5) . ?
N5 C16 1.405(5) . ?
N5 H5B 0.8800 . ?
N6 C18 1.314(4) . ?
N6 C19 1.394(4) . ?
N7 C18 1.362(5) . ?
N7 C24 1.392(5) . ?
N7 C25 1.467(5) . ?
C1 C2 1.477(5) . ?
C1 H1A 0.9900 . ?
C1 H1B 0.9900 . ?
C3 C4 1.382(6) . ?
C3 C8 1.417(6) . ?
C4 C5 1.393(6) . ?
C4 H4A 0.9500 . ?
C5 C6 1.392(7) . ?
C5 H5A 0.9500 . ?
C6 C7 1.366(7) . ?
C6 H6A 0.9500 . ?
C7 C8 1.380(6) . ?
C7 H7A 0.9500 . ?
C9 C10 1.472(5) . ?
C9 H9A 0.9900 . ?
C9 H9B 0.9900 . ?
C11 C12 1.386(5) . ?
C11 C16 1.396(5) . ?
C12 C13 1.387(6) . ?
C12 H12A 0.9500 . ?
C13 C14 1.422(6) . ?
C13 H13A 0.9500 . ?
C14 C15 1.344(6) . ?
C14 H14A 0.9500 . ?
C15 C16 1.373(6) . ?
C15 H15A 0.9500 . ?
C17 C18 1.498(5) . ?
C17 H17A 0.9900 . ?
C17 H17B 0.9900 . ?
C19 C20 1.378(5) . ?
C19 C24 1.409(5) . ?
C20 C21 1.391(5) . ?
C20 H20A 0.9500 . ?
C21 C22 1.399(5) . ?
C21 H21A 0.9500 . ?
C22 C23 1.378(6) . ?
C22 H22A 0.9500 . ?
C23 C24 1.382(5) . ?
C23 H23A 0.9500 . ?
C25 C26 1.527(5) . ?
C25 H25A 0.9900 . ?
C25 H25B 0.9900 . ?
C26 O2 1.241(4) . ?
C26 O1 1.270(4) . ?
O1 Cu1 1.961(2) 18_756 ?
B1 F3 1.327(7) . ?
B1 F1 1.349(6) . ?
B1 F2 1.404(7) . ?
B1 F4 1.421(7) . ?
O2W O3W 0.793(11) . ?
